data_4035074
loop_
_publ_author_name
'Da Silva Pinto, Solange'
'Davies, Stephen G.'
'Fletcher, Ai M.'
'Roberts, Paul M.'
'Thomson, James E.'

_publ_section_title
;
 Diastereoselective Ammonium-Directed Epoxidation in the Asymmetric
 Syntheses of Dihydroconduramines (+)-C-2, (-)-C-2, (+)-D-2, (+)-E-2,
 (+)-F-2, and (-)-F-2.
;
_journal_issue 17
_journal_name_full 'The Journal of organic chemistry'
_journal_page_first 9939
_journal_page_last 9957
_journal_paper_doi 10.1021/acs.joc.8b01359
_journal_volume 83
_journal_year 2018
_chemical_absolute_configuration ad
_chemical_formula_moiety 'C14 H19 N1 O1'
_chemical_formula_sum 'C14 H19 N O'
_chemical_formula_weight 217.31
_space_group_IT_number 4
_space_group_name_Hall 'P 2yb'
_space_group_name_H-M_alt 'P 1 21 1'
_symmetry_cell_setting monoclinic
_symmetry_space_group_name_Hall 'P 2yb'
_symmetry_space_group_name_H-M 'P 1 21 1'
_atom_sites_solution_hydrogens difmap
_atom_sites_solution_primary direct
_cell_angle_alpha 90
_cell_angle_beta 106.5209(17)
_cell_angle_gamma 90
_cell_formula_units_Z 2
_cell_length_a 5.71465(9)
_cell_length_b 11.1475(2)
_cell_length_c 9.58011(15)
_cell_measurement_reflns_used 20672
_cell_measurement_temperature 150
_cell_measurement_theta_max 76
_cell_measurement_theta_min 6
_cell_volume 585.097(17)
_computing_cell_refinement 'CrysAlis, (Oxford Diffraction, 2002)'
_computing_data_collection 'SuperNova, (Oxford Diffraction, 2010)'
_computing_data_reduction 'CrysAlis, (Oxford Diffraction, 2002)'
_computing_molecular_graphics 'CAMERON (Watkin et al., 1996)'
_computing_publication_material 'CRYSTALS (Betteridge et al., 2003)'
_computing_structure_refinement 'CRYSTALS (Betteridge et al., 2003)'
_computing_structure_solution 'SIR92 (Altomare et al., 1994)'
_diffrn_ambient_temperature 150
_diffrn_measured_fraction_theta_full 0.999
_diffrn_measured_fraction_theta_max 0.999
_diffrn_measurement_device Area
_diffrn_measurement_device_type 'Oxford Diffraction SuperNova'
_diffrn_measurement_method \w/2\q
_diffrn_radiation_monochromator graphite
_diffrn_radiation_type 'Cu K\a'
_diffrn_radiation_wavelength 1.54184
_diffrn_reflns_av_R_equivalents 0.029
_diffrn_reflns_limit_h_max 7
_diffrn_reflns_limit_h_min -7
_diffrn_reflns_limit_k_max 13
_diffrn_reflns_limit_k_min -14
_diffrn_reflns_limit_l_max 12
_diffrn_reflns_limit_l_min -12
_diffrn_reflns_number 36520
_diffrn_reflns_theta_full 76.269
_diffrn_reflns_theta_max 76.269
_diffrn_reflns_theta_min 4.815
_diffrn_standards_number 0
_exptl_absorpt_coefficient_mu 0.598
_exptl_absorpt_correction_type none
_exptl_crystal_colour colourless
_exptl_crystal_density_diffrn 1.233
_exptl_crystal_density_method 'not measured'
_exptl_crystal_description block
_exptl_crystal_F_000 236
_exptl_crystal_size_max 0.180
_exptl_crystal_size_mid 0.150
_exptl_crystal_size_min 0.120
_refine_diff_density_max 0.13
_refine_diff_density_min -0.16
_refine_ls_abs_structure_details 'Flack (1983), 1145 Friedel-pairs'
_refine_ls_abs_structure_Flack 0.1(2)
_refine_ls_extinction_method None
_refine_ls_goodness_of_fit_ref 1.0335
_refine_ls_hydrogen_treatment constr
_refine_ls_matrix_type full
_refine_ls_number_parameters 146
_refine_ls_number_reflns 2052
_refine_ls_number_restraints 1
_refine_ls_R_factor_all 0.0274
_refine_ls_R_factor_gt 0.0267
_refine_ls_shift/su_max 0.0002855
_refine_ls_shift/su_mean 0.0000335
_refine_ls_structure_factor_coef Fsqd
_refine_ls_weighting_details
;
 Method= Modified Sheldrick 
 w=1/[\s^2^(F^2^) + ( 0.04P)^2^ + 0.11P] 
 ,where P=(max(Fo^2^,0) + 2Fc^2^)/3 
;
_refine_ls_weighting_scheme calc
_refine_ls_wR_factor_all 0.0663
_refine_ls_wR_factor_gt 0.0657
_refine_ls_wR_factor_ref 0.0663
_reflns_limit_h_max 6
_reflns_limit_h_min -7
_reflns_limit_k_max 13
_reflns_limit_k_min -14
_reflns_limit_l_max 12
_reflns_limit_l_min 0
_reflns_number_gt 2020
_reflns_number_total 2435
_reflns_threshold_expression I>2.0\s(I)
_oxford_diffrn_Wilson_B_factor 1.68
_oxford_diffrn_Wilson_scale 0.00
_oxford_refine_ls_r_factor_ref 0.0274
_oxford_refine_ls_scale 17.2(10)
_oxford_reflns_number_all 2052
_oxford_reflns_threshold_expression_ref I>-3.0\s(I)
_cod_data_source_file jo8b01359_si_002.cif
_cod_data_source_block 17
_cod_original_cell_volume 585.096(18)
_cod_original_formula_sum 'C14 H19 N1 O1'
_cod_database_code 4035074

loop_
_symmetry_equiv_pos_as_xyz
x,y,z
-x,y+1/2,-z

loop_
_atom_site_label
_atom_site_type_symbol
_atom_site_fract_x
_atom_site_fract_y
_atom_site_fract_z
_atom_site_U_iso_or_equiv
_atom_site_occupancy
_atom_site_adp_type
_atom_site_refinement_flags_posn
O1 O 0.56013(15) 0.66850(11) 0.84180(9) 0.0206 1.0000 Uani .
C2 C 0.4060(2) 0.58351(14) 0.74656(12) 0.0179 1.0000 Uani .
C3 C 0.1578(2) 0.58178(14) 0.77805(12) 0.0178 1.0000 Uani .
N4 N 0.03555(17) 0.69854(12) 0.77681(10) 0.0182 1.0000 Uani .
C5 C 0.0474(2) 0.78368(14) 0.66001(13) 0.0195 1.0000 Uani .
C6 C -0.0443(2) 0.73088(13) 0.50886(13) 0.0185 1.0000 Uani .
C7 C -0.2590(2) 0.66410(14) 0.46511(13) 0.0227 1.0000 Uani .
C8 C -0.3519(2) 0.62750(14) 0.32148(14) 0.0251 1.0000 Uani .
C9 C -0.2330(2) 0.65714(14) 0.21865(13) 0.0253 1.0000 Uani .
C10 C -0.0175(2) 0.72227(15) 0.26144(14) 0.0258 1.0000 Uani .
C11 C 0.0767(2) 0.75819(15) 0.40523(13) 0.0223 1.0000 Uani .
C12 C -0.1060(3) 0.89322(14) 0.67257(15) 0.0262 1.0000 Uani .
C13 C 0.1769(2) 0.52169(14) 0.92238(14) 0.0204 1.0000 Uani .
C14 C 0.3536(2) 0.44519(14) 0.98567(14) 0.0227 1.0000 Uani .
C15 C 0.5566(2) 0.41143(14) 0.92322(14) 0.0227 1.0000 Uani .
C16 C 0.5140(2) 0.45746(14) 0.76710(13) 0.0204 1.0000 Uani .
H21 H 0.3765 0.6079 0.6433 0.0208 1.0000 Uiso R
H31 H 0.0443 0.5332 0.6947 0.0215 1.0000 Uiso R
H51 H 0.2232 0.8107 0.6759 0.0223 1.0000 Uiso R
H71 H -0.3432 0.6410 0.5381 0.0277 1.0000 Uiso R
H81 H -0.5051 0.5814 0.2925 0.0295 1.0000 Uiso R
H91 H -0.3012 0.6328 0.1177 0.0321 1.0000 Uiso R
H101 H 0.0663 0.7440 0.1879 0.0308 1.0000 Uiso R
H111 H 0.2301 0.8032 0.4341 0.0274 1.0000 Uiso R
H121 H -0.0966 0.9559 0.5955 0.0414 1.0000 Uiso R
H123 H -0.0509 0.9288 0.7695 0.0409 1.0000 Uiso R
H122 H -0.2784 0.8691 0.6565 0.0407 1.0000 Uiso R
H131 H 0.0510 0.5400 0.9699 0.0252 1.0000 Uiso R
H141 H 0.3538 0.4096 1.0779 0.0277 1.0000 Uiso R
H152 H 0.7136 0.4467 0.9876 0.0280 1.0000 Uiso R
H151 H 0.5630 0.3198 0.9231 0.0276 1.0000 Uiso R
H162 H 0.6743 0.4583 0.7405 0.0259 1.0000 Uiso R
H161 H 0.3874 0.4019 0.7000 0.0270 1.0000 Uiso R
H11 H 0.6940 0.6701 0.8180 0.0310 1.0000 Uiso R
H41 H 0.1123 0.7360 0.8617 0.0230 1.0000 Uiso R

loop_
_atom_site_aniso_label
_atom_site_aniso_U_11
_atom_site_aniso_U_22
_atom_site_aniso_U_33
_atom_site_aniso_U_23
_atom_site_aniso_U_13
_atom_site_aniso_U_12
O1 0.0153(4) 0.0230(5) 0.0240(4) -0.0039(3) 0.0066(3) -0.0044(3)
C2 0.0158(6) 0.0216(6) 0.0158(5) -0.0008(5) 0.0036(5) -0.0030(5)
C3 0.0155(5) 0.0202(6) 0.0170(6) -0.0001(5) 0.0037(4) -0.0007(5)
N4 0.0167(5) 0.0224(5) 0.0151(5) -0.0008(4) 0.0039(4) -0.0011(4)
C5 0.0161(6) 0.0211(6) 0.0208(6) 0.0018(5) 0.0047(4) -0.0020(5)
C6 0.0166(6) 0.0193(6) 0.0190(6) 0.0033(5) 0.0041(5) 0.0032(5)
C7 0.0206(6) 0.0272(7) 0.0210(6) 0.0004(5) 0.0070(5) -0.0011(5)
C8 0.0220(7) 0.0241(7) 0.0262(6) -0.0014(5) 0.0019(5) 0.0007(5)
C9 0.0316(7) 0.0233(7) 0.0182(6) -0.0001(5) 0.0026(5) 0.0090(5)
C10 0.0318(7) 0.0267(7) 0.0216(6) 0.0054(5) 0.0118(5) 0.0071(5)
C11 0.0202(6) 0.0230(6) 0.0239(6) 0.0054(5) 0.0067(5) 0.0015(5)
C12 0.0299(7) 0.0212(7) 0.0264(7) -0.0030(5) 0.0063(5) -0.0005(5)
C13 0.0191(6) 0.0235(6) 0.0200(6) -0.0003(5) 0.0078(5) -0.0048(5)
C14 0.0228(6) 0.0240(7) 0.0199(6) 0.0025(5) 0.0039(5) -0.0053(5)
C15 0.0195(6) 0.0206(6) 0.0256(6) 0.0013(5) 0.0028(5) -0.0013(5)
C16 0.0175(5) 0.0224(6) 0.0212(6) -0.0027(5) 0.0055(5) -0.0007(5)

loop_
_atom_type_symbol
_atom_type_scat_dispersion_real
_atom_type_scat_dispersion_imag
_atom_type_scat_Cromer_Mann_a1
_atom_type_scat_Cromer_Mann_b1
_atom_type_scat_Cromer_Mann_a2
_atom_type_scat_Cromer_Mann_b2
_atom_type_scat_Cromer_Mann_a3
_atom_type_scat_Cromer_Mann_b3
_atom_type_scat_Cromer_Mann_a4
_atom_type_scat_Cromer_Mann_b4
_atom_type_scat_Cromer_Mann_c
_atom_type_scat_source
C 0.0181 0.0091 2.3100 20.8439 1.0200 10.2075 1.5886 0.5687 0.8650 51.6512 0.2156 'International Tables Vol C 4.2.6.8 and 6.1.1.4'
H 0.0000 0.0000 0.4930 10.5109 0.3229 26.1257 0.1402 3.1424 0.0408 57.7998 0.0030 'International Tables Vol C 4.2.6.8 and 6.1.1.4'
N 0.0311 0.0180 12.2126 0.0057 3.1322 9.8933 2.0125 28.9975 1.1663 0.5826 -11.5290 'International Tables Vol C 4.2.6.8 and 6.1.1.4'
O 0.0492 0.0322 3.0485 13.2771 2.2868 5.7011 1.5463 0.3239 0.8670 32.9089 0.2508 'International Tables Vol C 4.2.6.8 and 6.1.1.4'

loop_
_geom_angle_atom_site_label_1
_geom_angle_atom_site_label_2
_geom_angle_atom_site_label_3
_geom_angle
_geom_angle_publ_flag
C2 O1 H11 106.1 no
O1 C2 C3 108.61(9) yes
O1 C2 C16 112.00(9) yes
C3 C2 C16 109.05(10) yes
O1 C2 H21 110.7 no
C3 C2 H21 107.2 no
C16 C2 H21 109.2 no
C2 C3 N4 116.75(10) yes
C2 C3 C13 110.83(10) yes
N4 C3 C13 107.99(10) yes
C2 C3 H31 105.6 no
N4 C3 H31 105.4 no
C13 C3 H31 110.0 no
C3 N4 C5 116.57(9) yes
C3 N4 H41 107.0 no
C5 N4 H41 105.5 no
N4 C5 C6 113.31(10) yes
N4 C5 C12 107.57(10) yes
C6 C5 C12 109.66(10) yes
N4 C5 H51 109.4 no
C6 C5 H51 108.5 no
C12 C5 H51 108.4 no
C5 C6 C7 122.10(10) yes
C5 C6 C11 119.33(10) yes
C7 C6 C11 118.33(11) yes
C6 C7 C8 120.72(12) yes
C6 C7 H71 119.3 no
C8 C7 H71 119.9 no
C7 C8 C9 120.52(12) yes
C7 C8 H81 119.4 no
C9 C8 H81 120.0 no
C8 C9 C10 119.21(12) yes
C8 C9 H91 120.1 no
C10 C9 H91 120.7 no
C9 C10 C11 120.35(12) yes
C9 C10 H101 119.1 no
C11 C10 H101 120.5 no
C6 C11 C10 120.85(12) yes
C6 C11 H111 119.7 no
C10 C11 H111 119.4 no
C5 C12 H121 109.8 no
C5 C12 H123 111.3 no
H121 C12 H123 109.7 no
C5 C12 H122 109.8 no
H121 C12 H122 109.0 no
H123 C12 H122 107.2 no
C3 C13 C14 123.32(11) yes
C3 C13 H131 117.6 no
C14 C13 H131 119.1 no
C13 C14 C15 123.62(12) yes
C13 C14 H141 118.9 no
C15 C14 H141 117.5 no
C14 C15 C16 112.31(11) yes
C14 C15 H152 108.2 no
C16 C15 H152 109.3 no
C14 C15 H151 106.5 no
C16 C15 H151 109.2 no
H152 C15 H151 111.3 no
C15 C16 C2 112.35(10) yes
C15 C16 H162 110.0 no
C2 C16 H162 108.6 no
C15 C16 H161 107.3 no
C2 C16 H161 106.7 no
H162 C16 H161 111.9 no

loop_
_geom_bond_atom_site_label_1
_geom_bond_atom_site_label_2
_geom_bond_distance
_geom_bond_publ_flag
O1 C2 1.4314(14) yes
O1 H11 0.859 no
C2 C3 1.5317(16) yes
C2 C16 1.5248(18) yes
C2 H21 0.993 no
C3 N4 1.4758(16) yes
C3 C13 1.5121(16) yes
C3 H31 1.029 no
N4 C5 1.4834(16) yes
N4 H41 0.909 no
C5 C6 1.5120(17) yes
C5 C12 1.5275(18) yes
C5 H51 1.018 no
C6 C7 1.3940(17) yes
C6 C11 1.3951(17) yes
C7 C8 1.3878(18) yes
C7 H71 0.989 no
C8 C9 1.3866(19) yes
C8 H81 0.985 no
C9 C10 1.387(2) yes
C9 H91 0.973 no
C10 C11 1.3878(18) yes
C10 H101 0.988 no
C11 H111 0.979 no
C12 H121 1.029 no
C12 H123 0.976 no
C12 H122 0.990 no
C13 C14 1.3291(19) yes
C13 H131 0.976 no
C14 C15 1.4966(18) yes
C14 H141 0.968 no
C15 C16 1.5337(17) yes
C15 H152 1.013 no
C15 H151 1.022 no
C16 H162 1.018 no
C16 H161 1.028 no

loop_
_geom_hbond_atom_site_label_D
_geom_hbond_atom_site_label_H
_geom_hbond_atom_site_label_A
_geom_hbond_site_symmetry_A
_geom_hbond_angle_DHA
_geom_hbond_distance_DH
_geom_hbond_distance_HA
_geom_hbond_distance_DA
_geom_hbond_publ_flag
C9 H91 O1 1_454 154.17(4) 0.973 2.565 3.4670(19) yes
O1 H11 N4 1_655 171.42(4) 0.859 2.122 2.9737(19) yes
